data_7011092
loop_
_publ_author_name
'Jin-Kui Tang'
'Li-Ya Wang'
'Lei Zhang'
'En-Qing Gao'
'Dai-Zheng Liao'
'Zong-Hui Jiang'
'Shi-Ping Yan'
'Peng Cheng'

_publ_section_title
;
 Heterobinuclear copper(II)--manganese(II) complexes behaving as
 three-dimensional supramolecular networks via both macrocyclic
 oxamido-bridges and hydrogen bonds
;
_journal_issue 8
_journal_name_full 'J. Chem. Soc., Dalton Trans.'
_journal_page_first 1607
_journal_page_last 1612
_journal_paper_doi 10.1039/b107418k
_journal_year 2002
_chemical_formula_sum 'C34 H41 Cl2 Cu Mn N11 O11'
_chemical_formula_weight 969.21
_chemical_name_systematic
; 
? 
;
_space_group_IT_number 2
_symmetry_cell_setting triclinic
_symmetry_space_group_name_Hall '-P 1'
_symmetry_space_group_name_H-M 'P -1'
_atom_sites_solution_hydrogens geom
_atom_sites_solution_primary direct
_atom_sites_solution_secondary difmap
_audit_creation_method SHELXL-97
_cell_angle_alpha 113.477(2)
_cell_angle_beta 97.085(2)
_cell_angle_gamma 98.055(3)
_cell_formula_units_Z 2
_cell_length_a 9.7676(11)
_cell_length_b 15.3391(18)
_cell_length_c 16.1155(19)
_cell_measurement_temperature 293(2)
_cell_volume 2149.7(4)
_computing_cell_refinement 'Bruker SMART'
_computing_data_collection 'Bruker SMART'
_computing_data_reduction 'Bruker SHELXTL'
_computing_molecular_graphics 'Bruker SHELXTL'
_computing_publication_material 'Bruker SHELXTL'
_computing_structure_refinement 'SHELXL-97 (Sheldrick, 1997)'
_computing_structure_solution 'SHELXS-97 (Sheldrick, 1990)'
_diffrn_ambient_temperature 293(2)
_diffrn_measured_fraction_theta_full 0.972
_diffrn_measured_fraction_theta_max 0.972
_diffrn_measurement_device_type 'CCD area detector'
_diffrn_measurement_method 'phi and omega scans'
_diffrn_radiation_monochromator graphite
_diffrn_radiation_source 'fine-focus sealed tube'
_diffrn_radiation_type MoK\a
_diffrn_radiation_wavelength 0.71073
_diffrn_reflns_av_R_equivalents 0.0358
_diffrn_reflns_av_sigmaI/netI 0.1053
_diffrn_reflns_limit_h_max 11
_diffrn_reflns_limit_h_min -11
_diffrn_reflns_limit_k_max 9
_diffrn_reflns_limit_k_min -18
_diffrn_reflns_limit_l_max 19
_diffrn_reflns_limit_l_min -19
_diffrn_reflns_number 8779
_diffrn_reflns_theta_full 25.03
_diffrn_reflns_theta_max 25.03
_diffrn_reflns_theta_min 2.15
_exptl_absorpt_coefficient_mu 0.980
_exptl_absorpt_correction_T_max 0.8281
_exptl_absorpt_correction_T_min 0.7576
_exptl_absorpt_correction_type none
_exptl_crystal_density_diffrn 1.464
_exptl_crystal_density_method 'not measured'
_exptl_crystal_F_000 953
_exptl_crystal_size_max 0.30
_exptl_crystal_size_mid 0.25
_exptl_crystal_size_min 0.20
_refine_diff_density_max 0.739
_refine_diff_density_min -0.302
_refine_diff_density_rms 0.077
_refine_ls_extinction_method none
_refine_ls_goodness_of_fit_ref 0.988
_refine_ls_hydrogen_treatment mixed
_refine_ls_matrix_type full
_refine_ls_number_parameters 569
_refine_ls_number_reflns 7386
_refine_ls_number_restraints 33
_refine_ls_restrained_S_all 0.997
_refine_ls_R_factor_all 0.1530
_refine_ls_R_factor_gt 0.0676
_refine_ls_shift/su_max 0.246
_refine_ls_shift/su_mean 0.008
_refine_ls_structure_factor_coef Fsqd
_refine_ls_weighting_details 'calc w=1/[\s^2^(Fo^2^)+(0.0800P)^2^+0.0000P] where P=(Fo^2^+2Fc^2^)/3'
_refine_ls_weighting_scheme calc
_refine_ls_wR_factor_gt 0.1435
_refine_ls_wR_factor_ref 0.1770
_reflns_number_gt 3679
_reflns_number_total 7386
_reflns_threshold_expression >2sigma(I)
_cod_data_source_file b107418k.txt
_cod_data_source_block 001022d
_cod_depositor_comments
;
The following automatic conversions were performed:
'_symmetry_cell_setting' value 'Triclinic' changed to 'triclinic'
according to '/home/saulius/struct/CIF-dictionaries/cif_core.dic'
dictionary named 'cif_core.dic' version 2.4.1 from 2010-06-29.

Automatic conversion script
Id: cif_fix_enum 1527 2010-12-29 10:47:43Z saulius 
;
_cod_original_sg_symbol_H-M P-1
_cod_database_code 7011092

loop_
_symmetry_equiv_pos_as_xyz
'x, y, z'
'-x, -y, -z'

loop_
_atom_site_label
_atom_site_type_symbol
_atom_site_fract_x
_atom_site_fract_y
_atom_site_fract_z
_atom_site_U_iso_or_equiv
_atom_site_adp_type
_atom_site_occupancy
_atom_site_symmetry_multiplicity
_atom_site_calc_flag
_atom_site_refinement_flags
_atom_site_disorder_assembly
_atom_site_disorder_group
Cu1 Cu 1.07188(9) 0.75333(6) 0.27111(5) 0.0633(3) Uani 1 1 d . . .
Mn1 Mn 0.96752(9) 0.73412(6) -0.07877(6) 0.0431(3) Uani 1 1 d . . .
O1 O 0.9141(4) 0.6623(3) 0.0038(3) 0.0533(10) Uani 1 1 d . . .
O2 O 1.1035(4) 0.8303(3) 0.0650(3) 0.0496(10) Uani 1 1 d . . .
N1 N 1.1560(5) 0.8232(3) 0.2060(3) 0.0562(13) Uani 1 1 d . . .
N2 N 0.9502(5) 0.6731(4) 0.1518(4) 0.0622(15) Uani 1 1 d . . .
N3 N 0.9691(7) 0.6938(5) 0.3417(4) 0.0831(18) Uani 1 1 d . . .
N4 N 1.2239(7) 0.8144(5) 0.3834(4) 0.089(2) Uani 1 1 d . . .
N5 N 0.9601(5) 0.7776(4) -0.2186(3) 0.0523(12) Uani 1 1 d . . .
N6 N 1.1630(5) 0.7156(3) -0.1273(3) 0.0498(12) Uani 1 1 d . . .
N7 N 1.3129(6) 0.7132(4) -0.2193(4) 0.0653(15) Uani 1 1 d . . .
H7A H 1.3473 0.7185 -0.2640 0.078 Uiso 1 1 calc R . .
N8 N 0.8299(5) 0.6118(3) -0.2015(3) 0.0453(11) Uani 1 1 d . . .
N9 N 0.6823(5) 0.5541(4) -0.3366(3) 0.0615(14) Uani 1 1 d . . .
H9A H 0.6399 0.5520 -0.3876 0.074 Uiso 1 1 calc R . .
N10 N 0.8572(5) 0.8531(3) -0.0588(3) 0.0464(12) Uani 1 1 d . . .
N11 N 0.8188(5) 0.9840(3) -0.0775(3) 0.0538(13) Uani 1 1 d . . .
H11A H 0.8201 1.0268 -0.0994 0.065 Uiso 1 1 calc R . .
C1 C 0.9744(6) 0.7018(4) 0.0896(4) 0.0473(14) Uani 1 1 d . . .
C2 C 1.0859(6) 0.7934(4) 0.1220(4) 0.0437(14) Uani 1 1 d . . .
C3 C 1.2636(7) 0.9128(5) 0.2456(5) 0.072(2) Uani 1 1 d . . .
H3A H 1.2181 0.9680 0.2646 0.086 Uiso 1 1 calc R . .
H3B H 1.3155 0.9156 0.1988 0.086 Uiso 1 1 calc R . .
C4 C 1.3662(9) 0.9196(6) 0.3284(6) 0.096(3) Uani 1 1 d . . .
H4A H 1.4185 0.8682 0.3068 0.115 Uiso 1 1 calc R . .
H4B H 1.4336 0.9809 0.3525 0.115 Uiso 1 1 calc R . .
C5 C 1.3038(9) 0.9127(6) 0.4062(5) 0.095(3) Uani 1 1 d . . .
H5A H 1.3790 0.9315 0.4592 0.114 Uiso 1 1 calc R . .
H5B H 1.2415 0.9582 0.4233 0.114 Uiso 1 1 calc R . .
C6 C 1.1629(10) 0.8062(8) 0.4599(5) 0.108(3) Uani 1 1 d . . .
H6A H 1.2372 0.8144 0.5099 0.130 Uiso 1 1 calc R . .
H6B H 1.1083 0.8558 0.4833 0.130 Uiso 1 1 calc R . .
C7 C 1.0726(10) 0.7098(7) 0.4236(6) 0.104(3) Uani 1 1 d . . .
H7B H 1.0237 0.7039 0.4706 0.125 Uiso 1 1 calc R . .
H7C H 1.1298 0.6609 0.4072 0.125 Uiso 1 1 calc R . .
C8 C 0.8845(10) 0.5932(7) 0.2867(6) 0.098(3) Uani 1 1 d . . .
H8A H 0.9482 0.5496 0.2650 0.117 Uiso 1 1 calc R . .
H8B H 0.8342 0.5732 0.3265 0.117 Uiso 1 1 calc R . .
C9 C 0.7832(9) 0.5833(6) 0.2076(6) 0.092(3) Uani 1 1 d . . .
H9B H 0.7336 0.6364 0.2277 0.110 Uiso 1 1 calc R . .
H9C H 0.7142 0.5234 0.1877 0.110 Uiso 1 1 calc R . .
C10 C 0.8429(8) 0.5827(5) 0.1249(5) 0.080(2) Uani 1 1 d . . .
H10A H 0.8858 0.5267 0.1002 0.097 Uiso 1 1 calc R . .
H10B H 0.7673 0.5776 0.0770 0.097 Uiso 1 1 calc R . .
C11 C 1.0817(7) 0.7504(5) -0.2611(4) 0.0635(18) Uani 1 1 d . . .
H11B H 1.1282 0.8038 -0.2722 0.076 Uiso 1 1 calc R . .
H11C H 1.0488 0.6946 -0.3202 0.076 Uiso 1 1 calc R . .
C12 C 1.1846(6) 0.7267(4) -0.2017(4) 0.0521(15) Uani 1 1 d . . .
C13 C 1.2847(6) 0.6918(4) -0.0958(4) 0.0506(15) Uani 1 1 d . . .
C14 C 1.3205(6) 0.6713(5) -0.0205(4) 0.0614(17) Uani 1 1 d . . .
H14A H 1.2588 0.6735 0.0195 0.074 Uiso 1 1 calc R . .
C15 C 1.4508(7) 0.6474(5) -0.0064(5) 0.073(2) Uani 1 1 d . . .
H15A H 1.4763 0.6325 0.0432 0.087 Uiso 1 1 calc R . .
C16 C 1.5412(7) 0.6455(5) -0.0645(6) 0.078(2) Uani 1 1 d . . .
H16A H 1.6276 0.6290 -0.0537 0.094 Uiso 1 1 calc R . .
C17 C 1.5101(7) 0.6667(5) -0.1372(6) 0.077(2) Uani 1 1 d . . .
H17A H 1.5744 0.6661 -0.1753 0.092 Uiso 1 1 calc R . .
C18 C 1.3790(7) 0.6895(4) -0.1540(5) 0.0582(16) Uani 1 1 d . . .
C19 C 0.8250(7) 0.7215(4) -0.2807(4) 0.0569(16) Uani 1 1 d . . .
H19A H 0.8331 0.7086 -0.3438 0.068 Uiso 1 1 calc R . .
H19B H 0.7527 0.7593 -0.2649 0.068 Uiso 1 1 calc R . .
C20 C 0.7824(6) 0.6265(4) -0.2738(4) 0.0516(15) Uani 1 1 d . . .
C21 C 0.7516(7) 0.5180(4) -0.2210(4) 0.0536(16) Uani 1 1 d . . .
C22 C 0.7567(7) 0.4628(5) -0.1704(4) 0.0603(17) Uani 1 1 d . . .
H22A H 0.8205 0.4843 -0.1150 0.072 Uiso 1 1 calc R . .
C23 C 0.6626(8) 0.3750(5) -0.2063(5) 0.0687(19) Uani 1 1 d . . .
H23A H 0.6637 0.3364 -0.1740 0.082 Uiso 1 1 calc R . .
C24 C 0.5670(8) 0.3420(5) -0.2879(6) 0.081(2) Uani 1 1 d . . .
H24A H 0.5033 0.2833 -0.3080 0.097 Uiso 1 1 calc R . .
C25 C 0.5638(8) 0.3938(5) -0.3402(5) 0.075(2) Uani 1 1 d . . .
H25A H 0.5014 0.3705 -0.3965 0.090 Uiso 1 1 calc R . .
C26 C 0.6588(7) 0.4833(5) -0.3052(4) 0.0595(17) Uani 1 1 d . . .
C27 C 0.9600(6) 0.8822(4) -0.1812(4) 0.0522(15) Uani 1 1 d . . .
H27A H 1.0559 0.9197 -0.1574 0.063 Uiso 1 1 calc R . .
H27B H 0.9171 0.8983 -0.2293 0.063 Uiso 1 1 calc R . .
C28 C 0.8795(6) 0.9049(4) -0.1070(4) 0.0453(14) Uani 1 1 d . . .
C29 C 0.7788(6) 0.9005(4) 0.0051(4) 0.0476(14) Uani 1 1 d . . .
C30 C 0.7323(7) 0.8799(5) 0.0741(5) 0.0611(17) Uani 1 1 d . . .
H30A H 0.7518 0.8267 0.0837 0.073 Uiso 1 1 calc R . .
C31 C 0.6564(7) 0.9409(5) 0.1281(5) 0.073(2) Uani 1 1 d . . .
H31A H 0.6244 0.9283 0.1750 0.088 Uiso 1 1 calc R . .
C32 C 0.6256(7) 1.0209(6) 0.1147(6) 0.082(2) Uani 1 1 d . . .
H32A H 0.5707 1.0589 0.1512 0.098 Uiso 1 1 calc R . .
C33 C 0.6750(7) 1.0451(5) 0.0482(5) 0.0631(17) Uani 1 1 d . . .
H33A H 0.6568 1.0991 0.0395 0.076 Uiso 1 1 calc R . .
C34 C 0.7543(6) 0.9830(4) -0.0055(4) 0.0528(15) Uani 1 1 d . . .
Cl1 Cl 0.4984(4) 0.7943(3) 0.6272(3) 0.0708(10) Uani 0.50 1 d PD . .
O11 O 0.5063(15) 0.8115(10) 0.5490(7) 0.120(4) Uiso 0.50 1 d PD . .
O12 O 0.3716(14) 0.8228(13) 0.6496(14) 0.195(7) Uiso 0.50 1 d PD . .
O13 O 0.4767(13) 0.7084(7) 0.6368(9) 0.114(4) Uiso 0.50 1 d PD . .
O14 O 0.5905(11) 0.8599(8) 0.7083(7) 0.117(4) Uiso 0.50 1 d PD . .
Cl2 Cl 0.7318(11) 0.8110(5) 0.5245(5) 0.129(3) Uani 0.35 1 d PD . .
O21 O 0.614(3) 0.821(2) 0.568(2) 0.233(15) Uiso 0.35 1 d PD . .
O22 O 0.749(2) 0.7141(9) 0.4932(15) 0.148(7) Uiso 0.35 1 d PD . .
O23 O 0.8492(16) 0.8678(13) 0.5944(11) 0.136(7) Uiso 0.35 1 d PD . .
O24 O 0.745(3) 0.830(2) 0.4473(14) 0.193(10) Uiso 0.35 1 d PD . .
Cl3 Cl 0.8020(16) 0.8957(11) 0.3510(11) 0.085(5) Uani 0.15 1 d PD . .
O31 O 0.747(5) 0.979(2) 0.365(4) 0.183 Uiso 0.15 1 d PD . .
O32 O 0.9449(17) 0.8935(18) 0.3473(17) 0.046(7) Uiso 0.15 1 d PD . .
O33 O 0.732(5) 0.831(3) 0.2602(19) 0.22(3) Uiso 0.15 1 d PD . .
O34 O 0.754(6) 0.849(4) 0.404(3) 0.194 Uiso 0.15 1 d PD . .
Cl4 Cl 0.0723(10) 0.5054(7) 0.5070(7) 0.177(6) Uani 0.50 1 d PD . .
O41 O 0.122(2) 0.4209(9) 0.4924(11) 0.166(7) Uani 0.50 1 d PD . .
O42 O 0.160(2) 0.5965(10) 0.5397(12) 0.191(8) Uani 0.50 1 d PD . .
O43 O 0.0057(14) 0.4832(7) 0.4189(7) 0.223(5) Uani 1 1 d D . .
O3 O 0.3833(17) 0.5048(9) 0.5335(8) 0.138(5) Uani 0.50 1 d P . .
O4 O 0.8789(18) 0.9459(15) 0.3509(10) 0.147(7) Uani 0.50 1 d P . .

loop_
_atom_site_aniso_label
_atom_site_aniso_U_11
_atom_site_aniso_U_22
_atom_site_aniso_U_33
_atom_site_aniso_U_23
_atom_site_aniso_U_13
_atom_site_aniso_U_12
Cu1 0.0810(6) 0.0626(5) 0.0453(5) 0.0284(4) 0.0005(4) 0.0055(4)
Mn1 0.0443(5) 0.0460(5) 0.0396(5) 0.0188(4) 0.0057(4) 0.0114(4)
O1 0.056(2) 0.056(2) 0.042(2) 0.024(2) -0.006(2) -0.004(2)
O2 0.058(3) 0.047(2) 0.042(2) 0.0215(19) 0.0044(19) 0.002(2)
N1 0.059(3) 0.050(3) 0.049(3) 0.021(3) -0.006(3) -0.007(3)
N2 0.068(4) 0.057(3) 0.055(3) 0.032(3) -0.006(3) -0.015(3)
N3 0.106(5) 0.092(5) 0.063(4) 0.048(4) 0.016(4) 0.012(4)
N4 0.111(5) 0.093(5) 0.057(4) 0.045(3) -0.016(3) -0.006(4)
N5 0.053(3) 0.059(3) 0.046(3) 0.024(3) 0.004(2) 0.012(3)
N6 0.047(3) 0.053(3) 0.046(3) 0.017(2) 0.009(2) 0.013(2)
N7 0.067(4) 0.076(4) 0.069(4) 0.036(3) 0.035(3) 0.027(3)
N8 0.045(3) 0.051(3) 0.039(3) 0.017(2) 0.005(2) 0.014(2)
N9 0.071(4) 0.057(3) 0.043(3) 0.017(3) -0.011(3) 0.003(3)
N10 0.047(3) 0.044(3) 0.049(3) 0.022(2) 0.007(2) 0.007(2)
N11 0.052(3) 0.043(3) 0.062(3) 0.025(3) -0.005(3) 0.004(3)
C1 0.052(4) 0.044(3) 0.050(4) 0.024(3) 0.012(3) 0.009(3)
C2 0.044(3) 0.037(3) 0.042(3) 0.010(3) 0.002(3) 0.008(3)
C3 0.080(5) 0.056(4) 0.060(4) 0.021(3) -0.018(4) -0.009(4)
C4 0.104(6) 0.069(5) 0.082(6) 0.028(4) -0.043(5) -0.019(5)
C5 0.125(7) 0.082(6) 0.051(4) 0.022(4) -0.026(5) -0.004(5)
C6 0.133(8) 0.132(8) 0.051(5) 0.041(5) 0.002(5) 0.007(7)
C7 0.122(7) 0.134(8) 0.087(6) 0.085(6) 0.008(5) 0.012(7)
C8 0.126(7) 0.104(7) 0.083(6) 0.068(5) 0.014(5) 0.004(6)
C9 0.101(6) 0.091(6) 0.084(6) 0.047(5) 0.023(5) -0.011(5)
C10 0.087(5) 0.078(5) 0.067(5) 0.038(4) 0.001(4) -0.022(4)
C11 0.062(4) 0.082(5) 0.052(4) 0.029(4) 0.021(3) 0.020(4)
C12 0.052(4) 0.048(4) 0.055(4) 0.017(3) 0.017(3) 0.013(3)
C13 0.043(4) 0.049(4) 0.056(4) 0.018(3) 0.008(3) 0.011(3)
C14 0.053(4) 0.075(5) 0.052(4) 0.020(4) 0.010(3) 0.021(4)
C15 0.057(4) 0.084(5) 0.076(5) 0.032(4) 0.001(4) 0.026(4)
C16 0.044(4) 0.091(6) 0.096(6) 0.033(5) 0.008(4) 0.031(4)
C17 0.057(5) 0.086(5) 0.100(6) 0.039(5) 0.036(4) 0.035(4)
C18 0.055(4) 0.053(4) 0.067(4) 0.020(3) 0.020(4) 0.019(3)
C19 0.069(4) 0.054(4) 0.046(4) 0.023(3) 0.003(3) 0.016(3)
C20 0.054(4) 0.052(4) 0.046(4) 0.017(3) 0.007(3) 0.016(3)
C21 0.062(4) 0.051(4) 0.043(3) 0.017(3) 0.004(3) 0.014(3)
C22 0.072(5) 0.056(4) 0.049(4) 0.018(3) 0.010(3) 0.018(4)
C23 0.085(5) 0.051(4) 0.072(5) 0.029(4) 0.014(4) 0.013(4)
C24 0.083(5) 0.050(4) 0.101(6) 0.026(4) 0.008(5) 0.016(4)
C25 0.077(5) 0.054(4) 0.066(4) 0.006(4) -0.011(4) 0.012(4)
C26 0.064(4) 0.048(4) 0.058(4) 0.017(3) -0.001(3) 0.018(4)
C27 0.049(4) 0.050(4) 0.056(4) 0.025(3) 0.004(3) 0.004(3)
C28 0.041(3) 0.039(3) 0.051(3) 0.016(3) 0.003(3) 0.009(3)
C29 0.048(4) 0.041(3) 0.046(3) 0.013(3) 0.002(3) 0.006(3)
C30 0.066(4) 0.056(4) 0.066(4) 0.028(3) 0.020(4) 0.013(4)
C31 0.076(5) 0.070(5) 0.072(5) 0.021(4) 0.029(4) 0.023(4)
C32 0.062(5) 0.074(5) 0.086(6) 0.009(4) 0.021(4) 0.015(4)
C33 0.053(4) 0.053(4) 0.068(4) 0.013(4) 0.003(4) 0.012(3)
C34 0.049(4) 0.047(4) 0.053(4) 0.015(3) 0.002(3) 0.007(3)
Cl1 0.057(2) 0.082(2) 0.078(2) 0.049(2) -0.0073(17) 0.0025(19)
Cl2 0.202(8) 0.079(4) 0.079(4) 0.023(4) -0.008(5) 0.000(5)
Cl3 0.101(12) 0.088(10) 0.092(11) 0.044(9) 0.056(10) 0.052(9)
Cl4 0.367(17) 0.069(3) 0.090(5) 0.032(3) 0.059(10) 0.023(9)
O41 0.28(2) 0.091(10) 0.132(12) 0.037(9) 0.080(13) 0.038(12)
O42 0.29(2) 0.126(14) 0.155(15) 0.083(12) 0.023(15) 0.001(15)
O43 0.324(14) 0.151(8) 0.176(10) 0.052(8) 0.048(10) 0.047(8)
O3 0.215(14) 0.111(10) 0.071(7) 0.035(7) -0.019(8) 0.033(10)
O4 0.120(12) 0.25(2) 0.105(11) 0.105(13) 0.022(10) 0.053(14)

loop_
_atom_type_symbol
_atom_type_description
_atom_type_scat_dispersion_real
_atom_type_scat_dispersion_imag
_atom_type_scat_source
Cu Cu 0.3201 1.2651 'International Tables Vol C Tables 4.2.6.8 and 6.1.1.4'
Mn Mn 0.3368 0.7283 'International Tables Vol C Tables 4.2.6.8 and 6.1.1.4'
O O 0.0106 0.0060 'International Tables Vol C Tables 4.2.6.8 and 6.1.1.4'
N N 0.0061 0.0033 'International Tables Vol C Tables 4.2.6.8 and 6.1.1.4'
C C 0.0033 0.0016 'International Tables Vol C Tables 4.2.6.8 and 6.1.1.4'
Cl Cl 0.1484 0.1585 'International Tables Vol C Tables 4.2.6.8 and 6.1.1.4'
H H 0.0000 0.0000 'International Tables Vol C Tables 4.2.6.8 and 6.1.1.4'

loop_
_geom_angle_atom_site_label_1
_geom_angle_atom_site_label_2
_geom_angle_atom_site_label_3
_geom_angle
_geom_angle_site_symmetry_1
_geom_angle_site_symmetry_3
_geom_angle_publ_flag
N2 Cu1 N1 84.1(2) . . ?
N2 Cu1 N4 167.2(3) . . ?
N1 Cu1 N4 95.6(2) . . ?
N2 Cu1 N3 96.1(2) . . ?
N1 Cu1 N3 172.6(2) . . ?
N4 Cu1 N3 85.9(3) . . ?
O1 Mn1 N6 116.14(17) . . ?
O1 Mn1 N10 111.46(17) . . ?
N6 Mn1 N10 128.38(17) . . ?
O1 Mn1 N8 89.87(16) . . ?
N6 Mn1 N8 96.10(17) . . ?
N10 Mn1 N8 102.92(17) . . ?
O1 Mn1 O2 75.09(14) . . ?
N6 Mn1 O2 86.92(16) . . ?
N10 Mn1 O2 86.91(16) . . ?
N8 Mn1 O2 164.35(15) . . ?
C1 O1 Mn1 118.2(3) . . ?
C2 O2 Mn1 111.8(3) . . ?
C2 N1 C3 119.1(5) . . ?
C2 N1 Cu1 112.2(4) . . ?
C3 N1 Cu1 127.4(4) . . ?
C1 N2 C10 118.5(5) . . ?
C1 N2 Cu1 113.1(4) . . ?
C10 N2 Cu1 128.3(4) . . ?
C7 N3 C8 117.0(6) . . ?
C7 N3 Cu1 106.1(5) . . ?
C8 N3 Cu1 115.7(4) . . ?
C5 N4 C6 113.7(6) . . ?
C5 N4 Cu1 117.5(4) . . ?
C6 N4 Cu1 107.3(5) . . ?
C19 N5 C11 112.4(5) . . ?
C19 N5 C27 110.1(5) . . ?
C11 N5 C27 114.6(5) . . ?
C12 N6 C13 105.4(5) . . ?
C12 N6 Mn1 121.3(4) . . ?
C13 N6 Mn1 133.3(4) . . ?
C12 N7 C18 108.3(5) . . ?
C20 N8 C21 103.6(5) . . ?
C20 N8 Mn1 119.3(4) . . ?
C21 N8 Mn1 136.0(4) . . ?
C20 N9 C26 107.6(5) . . ?
C28 N10 C29 106.7(5) . . ?
C28 N10 Mn1 118.4(4) . . ?
C29 N10 Mn1 134.2(4) . . ?
C28 N11 C34 107.7(5) . . ?
N2 C1 O1 127.6(5) . . ?
N2 C1 C2 115.4(5) . . ?
O1 C1 C2 116.9(5) . . ?
O2 C2 N1 128.0(5) . . ?
O2 C2 C1 117.7(5) . . ?
N1 C2 C1 114.3(5) . . ?
N1 C3 C4 111.9(5) . . ?
C5 C4 C3 116.7(7) . . ?
N4 C5 C4 113.1(6) . . ?
C7 C6 N4 107.3(7) . . ?
C6 C7 N3 110.1(7) . . ?
C9 C8 N3 113.8(7) . . ?
C8 C9 C10 116.3(7) . . ?
N2 C10 C9 110.4(6) . . ?
N5 C11 C12 111.9(5) . . ?
N6 C12 N7 111.9(6) . . ?
N6 C12 C11 125.3(5) . . ?
N7 C12 C11 122.9(6) . . ?
C14 C13 C18 119.9(6) . . ?
C14 C13 N6 130.8(6) . . ?
C18 C13 N6 109.3(6) . . ?
C13 C14 C15 118.4(6) . . ?
C16 C15 C14 120.5(7) . . ?
C17 C16 C15 122.3(7) . . ?
C16 C17 C18 118.5(7) . . ?
N7 C18 C13 105.1(5) . . ?
N7 C18 C17 134.5(7) . . ?
C13 C18 C17 120.4(7) . . ?
N5 C19 C20 111.1(5) . . ?
N8 C20 N9 114.2(5) . . ?
N8 C20 C19 123.2(5) . . ?
N9 C20 C19 122.3(5) . . ?
C26 C21 C22 120.8(6) . . ?
C26 C21 N8 108.8(5) . . ?
C22 C21 N8 130.4(5) . . ?
C23 C22 C21 116.8(6) . . ?
C24 C23 C22 122.6(7) . . ?
C25 C24 C23 121.4(7) . . ?
C24 C25 C26 116.9(7) . . ?
N9 C26 C21 105.7(5) . . ?
N9 C26 C25 132.8(6) . . ?
C21 C26 C25 121.4(6) . . ?
C28 C27 N5 108.1(5) . . ?
N10 C28 N11 110.9(5) . . ?
N10 C28 C27 125.3(5) . . ?
N11 C28 C27 123.8(5) . . ?
C30 C29 N10 130.5(5) . . ?
C30 C29 C34 120.3(6) . . ?
N10 C29 C34 109.1(5) . . ?
C31 C30 C29 117.7(6) . . ?
C30 C31 C32 122.1(7) . . ?
C33 C32 C31 121.4(7) . . ?
C32 C33 C34 115.9(6) . . ?
N11 C34 C29 105.6(5) . . ?
N11 C34 C33 131.8(6) . . ?
C29 C34 C33 122.5(6) . . ?
O13 Cl1 O14 104.3(8) . . ?
O13 Cl1 O11 130.6(8) . . ?
O14 Cl1 O11 116.3(8) . . ?
O13 Cl1 O12 98.2(9) . . ?
O14 Cl1 O12 98.7(10) . . ?
O11 Cl1 O12 102.0(10) . . ?
O13 Cl1 O21 123.5(12) . . ?
O14 Cl1 O21 88.3(14) . . ?
O11 Cl1 O21 38.2(12) . . ?
O12 Cl1 O21 134.6(14) . . ?
O21 O11 Cl1 85.5(18) . . ?
O23 Cl2 O24 108.0(15) . . ?
O23 Cl2 O22 106.5(13) . . ?
O24 Cl2 O22 101.9(15) . . ?
O23 Cl2 O21 105.4(17) . . ?
O24 Cl2 O21 124.9(19) . . ?
O22 Cl2 O21 109.0(16) . . ?
O11 O21 Cl2 137(3) . . ?
O11 O21 Cl1 56.3(10) . . ?
Cl2 O21 Cl1 156(3) . . ?
O34 O24 Cl2 173(6) . . ?
O4 Cl3 O31 73(2) . . ?
O4 Cl3 O34 143(3) . . ?
O31 Cl3 O34 112(3) . . ?
O4 Cl3 O32 50.2(14) . . ?
O31 Cl3 O32 123(2) . . ?
O34 Cl3 O32 111(2) . . ?
O4 Cl3 O33 111(3) . . ?
O31 Cl3 O33 102(3) . . ?
O34 Cl3 O33 103(3) . . ?
O32 Cl3 O33 103(2) . . ?
Cl3 O31 O4 40.8(10) . . ?
O4 O32 Cl3 44.9(10) . . ?
O24 O34 Cl3 164(7) . . ?
O43 Cl4 Cl4 64.1(9) . 2_566 ?
O43 Cl4 O41 100.0(11) . . ?
Cl4 Cl4 O41 115.4(13) 2_566 . ?
O43 Cl4 O42 107.0(11) . . ?
Cl4 Cl4 O42 120.9(15) 2_566 . ?
O41 Cl4 O42 123.6(14) . . ?
O43 Cl4 O43 121.9(10) . 2_566 ?
Cl4 Cl4 O43 57.7(6) 2_566 2_566 ?
O41 Cl4 O43 103.9(10) . 2_566 ?
O42 Cl4 O43 102.1(11) . 2_566 ?
Cl4 O43 Cl4 58.1(10) . 2_566 ?
Cl3 O4 O32 84.9(18) . . ?
Cl3 O4 O31 66.4(17) . . ?
O32 O4 O31 151(2) . . ?

loop_
_geom_bond_atom_site_label_1
_geom_bond_atom_site_label_2
_geom_bond_distance
_geom_bond_site_symmetry_2
_geom_bond_publ_flag
Cu1 N2 1.941(5) . ?
Cu1 N1 1.946(5) . ?
Cu1 N4 1.988(6) . ?
Cu1 N3 1.997(6) . ?
Mn1 O1 2.106(4) . ?
Mn1 N6 2.163(5) . ?
Mn1 N10 2.183(5) . ?
Mn1 N8 2.217(5) . ?
Mn1 O2 2.297(4) . ?
O1 C1 1.288(6) . ?
O2 C2 1.272(6) . ?
N1 C2 1.305(7) . ?
N1 C3 1.460(7) . ?
N2 C1 1.278(7) . ?
N2 C10 1.486(8) . ?
N3 C7 1.473(9) . ?
N3 C8 1.490(10) . ?
N4 C5 1.475(9) . ?
N4 C6 1.476(9) . ?
N5 C19 1.467(7) . ?
N5 C11 1.471(7) . ?
N5 C27 1.472(7) . ?
N6 C12 1.314(7) . ?
N6 C13 1.387(7) . ?
N7 C12 1.344(7) . ?
N7 C18 1.363(8) . ?
N8 C20 1.315(7) . ?
N8 C21 1.424(7) . ?
N9 C20 1.331(7) . ?
N9 C26 1.372(8) . ?
N10 C28 1.329(7) . ?
N10 C29 1.390(7) . ?
N11 C28 1.365(7) . ?
N11 C34 1.391(8) . ?
C1 C2 1.510(8) . ?
C3 C4 1.526(9) . ?
C4 C5 1.493(11) . ?
C6 C7 1.457(11) . ?
C8 C9 1.455(10) . ?
C9 C10 1.517(9) . ?
C11 C12 1.484(9) . ?
C13 C14 1.387(8) . ?
C13 C18 1.388(8) . ?
C14 C15 1.390(9) . ?
C15 C16 1.360(10) . ?
C16 C17 1.347(10) . ?
C17 C18 1.397(9) . ?
C19 C20 1.510(8) . ?
C21 C26 1.390(8) . ?
C21 C22 1.391(8) . ?
C22 C23 1.377(8) . ?
C23 C24 1.376(10) . ?
C24 C25 1.370(10) . ?
C25 C26 1.400(9) . ?
C27 C28 1.464(8) . ?
C29 C30 1.381(8) . ?
C29 C34 1.391(8) . ?
C30 C31 1.373(9) . ?
C31 C32 1.395(10) . ?
C32 C33 1.383(10) . ?
C33 C34 1.403(9) . ?
Cl1 O13 1.378(8) . ?
Cl1 O14 1.392(8) . ?
Cl1 O11 1.394(8) . ?
Cl1 O12 1.411(9) . ?
Cl1 O21 1.67(2) . ?
O11 O21 1.04(3) . ?
Cl2 O23 1.401(9) . ?
Cl2 O24 1.402(10) . ?
Cl2 O22 1.410(9) . ?
Cl2 O21 1.414(10) . ?
O24 O34 0.86(3) . ?
Cl3 O4 0.998(18) . ?
Cl3 O31 1.400(10) . ?
Cl3 O34 1.403(10) . ?
Cl3 O32 1.408(10) . ?
Cl3 O33 1.415(10) . ?
O31 O4 1.46(4) . ?
O32 O4 1.09(2) . ?
Cl4 O43 1.372(9) . ?
Cl4 Cl4 1.38(2) 2_566 ?
Cl4 O41 1.388(9) . ?
Cl4 O42 1.388(9) . ?
Cl4 O43 1.460(14) 2_566 ?
O43 Cl4 1.460(14) 2_566 ?
